data_7029639
loop_
_publ_author_name
'Zak, Patrycja'
'Kubicki, Maciej'
'Marciniec, Bogdan'
'Rogalski, Szymon'
'Pietraszuk, Cezary'
'Fr\;ackowiak, Dawid'

_publ_section_title
;
 The first ruthenium-silsesquioxyl complexes - synthesis, structure and
 mechanistic implications in silylative coupling.
;
_journal_issue 21
_journal_name_full 'Dalton transactions (Cambridge, England : 2003)'
_journal_page_first 7911
_journal_page_last 7916
_journal_paper_doi 10.1039/c4dt00553h
_journal_volume 43
_journal_year 2014
_chemical_formula_sum 'C65 H93 Cl O13 P2 Ru Si8'
_chemical_formula_weight 1505.57
_chemical_name_systematic
;
?
;
_space_group_IT_number 2
_symmetry_cell_setting triclinic
_symmetry_space_group_name_Hall '-P 1'
_symmetry_space_group_name_H-M 'P -1'
_atom_sites_solution_hydrogens geom
_atom_sites_solution_primary direct
_atom_sites_solution_secondary difmap
_audit_creation_method SHELXL-97
_cell_angle_alpha 89.338(2)
_cell_angle_beta 81.060(2)
_cell_angle_gamma 77.729(2)
_cell_formula_units_Z 2
_cell_length_a 13.4910(3)
_cell_length_b 14.8072(3)
_cell_length_c 19.0764(4)
_cell_measurement_reflns_used 12093
_cell_measurement_temperature 100(1)
_cell_measurement_theta_max 27.7890
_cell_measurement_theta_min 2.8547
_cell_volume 3677.57(14)
_computing_cell_refinement 'CrysAlis Pro (Oxford Diffraction (2009))'
_computing_data_collection 'CrysAlis Pro (Oxford Diffraction (2009))'
_computing_data_reduction 'CrysAlis Pro (Oxford Diffraction (2009))'
_computing_molecular_graphics 'Mercury (Macrae et al., 2008)'
_computing_publication_material 'SHELXL-97 (Sheldrick, 2008)'
_computing_structure_refinement 'SHELXL-97 (Sheldrick, 2008)'
_computing_structure_solution 'SIR92 (Altomare et al., 1993)'
_diffrn_ambient_temperature 100(1)
_diffrn_detector_area_resol_mean 16.1544
_diffrn_measured_fraction_theta_full 0.998
_diffrn_measured_fraction_theta_max 0.849
_diffrn_measurement_device_type 'Xcalibur, Eos'
_diffrn_measurement_method \w-scan
_diffrn_radiation_monochromator graphite
_diffrn_radiation_source 'Enhance (Mo) X-ray Source'
_diffrn_radiation_type 'Mo K\a'
_diffrn_radiation_wavelength 0.71073
_diffrn_reflns_av_R_equivalents 0.0238
_diffrn_reflns_av_sigmaI/netI 0.0360
_diffrn_reflns_limit_h_max 17
_diffrn_reflns_limit_h_min -16
_diffrn_reflns_limit_k_max 18
_diffrn_reflns_limit_k_min -16
_diffrn_reflns_limit_l_max 24
_diffrn_reflns_limit_l_min -23
_diffrn_reflns_number 33625
_diffrn_reflns_theta_full 25.00
_diffrn_reflns_theta_max 27.85
_diffrn_reflns_theta_min 2.86
_exptl_absorpt_coefficient_mu 0.481
_exptl_absorpt_correction_T_max 1.00000
_exptl_absorpt_correction_T_min 0.97854
_exptl_absorpt_correction_type multi-scan
_exptl_absorpt_process_details
;
CrysAlisPro, Agilent Technologies,
Version 1.171.35.19 (release 27-10-2011 CrysAlis171 .NET)
(compiled Oct 27 2011,15:02:11)
Empirical absorption correction using spherical harmonics,
implemented in SCALE3 ABSPACK scaling algorithm.
;
_exptl_crystal_colour yellow
_exptl_crystal_density_diffrn 1.360
_exptl_crystal_density_method 'not measured'
_exptl_crystal_description block
_exptl_crystal_F_000 1580
_exptl_crystal_size_max 0.3
_exptl_crystal_size_mid 0.15
_exptl_crystal_size_min 0.1
_refine_diff_density_max 0.493
_refine_diff_density_min -0.623
_refine_diff_density_rms 0.063
_refine_ls_extinction_method none
_refine_ls_goodness_of_fit_ref 1.038
_refine_ls_hydrogen_treatment constr
_refine_ls_matrix_type full
_refine_ls_number_parameters 874
_refine_ls_number_reflns 14864
_refine_ls_number_restraints 6
_refine_ls_restrained_S_all 1.038
_refine_ls_R_factor_all 0.0417
_refine_ls_R_factor_gt 0.0307
_refine_ls_shift/su_max 0.003
_refine_ls_shift/su_mean 0.000
_refine_ls_structure_factor_coef Fsqd
_refine_ls_weighting_details 'calc w=1/[\s^2^(Fo^2^)+(0.0313P)^2^+2.2712P] where P=(Fo^2^+2Fc^2^)/3'
_refine_ls_weighting_scheme calc
_refine_ls_wR_factor_gt 0.0706
_refine_ls_wR_factor_ref 0.0754
_reflns_number_gt 12507
_reflns_number_total 14864
_reflns_threshold_expression >2\s(I)
_cod_data_source_file c4dt00553h1.cif
_cod_data_source_block 1
_cod_depositor_comments 'Adding full bibliography for 7029639.cif.'
_cod_original_cell_volume 3677.57(13)
_cod_original_sg_symbol_H-M P-1
_cod_database_code 7029639

loop_
_symmetry_equiv_pos_as_xyz
'x, y, z'
'-x, -y, -z'

loop_
_atom_site_label
_atom_site_type_symbol
_atom_site_fract_x
_atom_site_fract_y
_atom_site_fract_z
_atom_site_U_iso_or_equiv
_atom_site_adp_type
_atom_site_occupancy
_atom_site_symmetry_multiplicity
_atom_site_calc_flag
_atom_site_refinement_flags
_atom_site_disorder_assembly
_atom_site_disorder_group
Ru1 Ru 0.227527(12) 1.025553(11) 0.733757(8) 0.01207(5) Uani 1 1 d . . .
Cl1A Cl 0.07004(7) 0.99927(8) 0.80282(5) 0.0182(3) Uani 0.829(5) 1 d P A 1
C1A C 0.3330(2) 1.0645(2) 0.68260(16) 0.0149(6) Uani 0.829(5) 1 d P A 1
O1A O 0.4001(3) 1.09120(18) 0.64862(12) 0.0253(6) Uani 0.829(5) 1 d P A 1
Cl1B Cl 0.3435(5) 1.1123(4) 0.6599(2) 0.0240(17) Uani 0.171(5) 1 d P A 2
O1B O 0.0657(8) 0.9599(12) 0.8224(7) 0.023(3) Uani 0.171(5) 1 d PU A 2
C1B C 0.1352(12) 0.9822(9) 0.7847(7) 0.017(3) Uani 0.171(5) 1 d P A 2
Si1 Si 0.33743(4) 0.88315(4) 0.72898(3) 0.01262(12) Uani 1 1 d . A .
O1 O 0.44109(10) 0.88620(10) 0.76266(8) 0.0174(3) Uani 1 1 d . . .
Si2 Si 0.54669(4) 0.82781(4) 0.78555(3) 0.01310(12) Uani 1 1 d . A .
C21 C 0.62478(15) 0.90804(15) 0.80885(12) 0.0203(5) Uani 1 1 d . . .
H21A H 0.5990 0.9690 0.7889 0.024 Uiso 1 1 calc R A .
H21B H 0.6127 0.9160 0.8612 0.024 Uiso 1 1 calc R . .
C22 C 0.74119(16) 0.88096(17) 0.78418(13) 0.0271(5) Uani 1 1 d . A .
H22A H 0.7526 0.8627 0.7328 0.032 Uiso 1 1 calc R . .
C23 C 0.7907(2) 0.9635(2) 0.79083(16) 0.0437(7) Uani 1 1 d . . .
H23A H 0.7805 0.9830 0.8408 0.066 Uiso 1 1 calc R A .
H23B H 0.7589 1.0146 0.7631 0.066 Uiso 1 1 calc R . .
H23C H 0.8644 0.9457 0.7728 0.066 Uiso 1 1 calc R . .
C24 C 0.7913(2) 0.7992(2) 0.82345(18) 0.0511(8) Uani 1 1 d . . .
H24A H 0.8652 0.7837 0.8057 0.077 Uiso 1 1 calc R A .
H24B H 0.7611 0.7462 0.8159 0.077 Uiso 1 1 calc R . .
H24C H 0.7802 0.8147 0.8743 0.077 Uiso 1 1 calc R . .
O2 O 0.51611(11) 0.76396(10) 0.85185(8) 0.0188(3) Uani 1 1 d . . .
Si3 Si 0.46652(4) 0.67679(4) 0.87885(3) 0.01304(12) Uani 1 1 d . A .
C31 C 0.48090(15) 0.65392(15) 0.97268(11) 0.0164(4) Uani 1 1 d . . .
H31A H 0.4660 0.7143 0.9983 0.020 Uiso 1 1 calc R A .
H32B H 0.4274 0.6204 0.9932 0.020 Uiso 1 1 calc R . .
C32 C 0.58457(16) 0.59890(16) 0.98868(11) 0.0194(5) Uani 1 1 d . A .
H32A H 0.5962 0.5358 0.9667 0.023 Uiso 1 1 calc R . .
C33 C 0.58262(17) 0.58767(17) 1.06851(11) 0.0246(5) Uani 1 1 d . . .
H33A H 0.6477 0.5488 1.0774 0.037 Uiso 1 1 calc R A .
H33B H 0.5259 0.5585 1.0881 0.037 Uiso 1 1 calc R . .
H33C H 0.5730 0.6485 1.0913 0.037 Uiso 1 1 calc R . .
C34 C 0.67312(17) 0.6426(2) 0.95606(13) 0.0332(6) Uani 1 1 d . . .
H34A H 0.6613 0.7063 0.9742 0.050 Uiso 1 1 calc R A .
H34B H 0.6775 0.6428 0.9043 0.050 Uiso 1 1 calc R . .
H34C H 0.7376 0.6069 0.9687 0.050 Uiso 1 1 calc R . .
O3 O 0.34488(10) 0.69979(10) 0.87382(7) 0.0188(3) Uani 1 1 d . . .
Si4 Si 0.26025(4) 0.72169(4) 0.82027(3) 0.01364(12) Uani 1 1 d . A .
C41 C 0.12889(14) 0.73696(15) 0.86959(11) 0.0174(4) Uani 1 1 d . . .
H41A H 0.1183 0.7871 0.9056 0.021 Uiso 1 1 calc R A .
H41B H 0.0796 0.7571 0.8362 0.021 Uiso 1 1 calc R . .
C42 C 0.10384(16) 0.64965(16) 0.90731(12) 0.0212(5) Uani 1 1 d . A .
H42A H 0.1355 0.5952 0.8747 0.025 Uiso 1 1 calc R . .
C43 C -0.01139(17) 0.65456(18) 0.92272(14) 0.0314(6) Uani 1 1 d . . .
H43A H -0.0244 0.5985 0.9469 0.047 Uiso 1 1 calc R A .
H43B H -0.0393 0.6595 0.8780 0.047 Uiso 1 1 calc R . .
H43C H -0.0447 0.7088 0.9531 0.047 Uiso 1 1 calc R . .
C44 C 0.14962(19) 0.6336(2) 0.97582(14) 0.0360(6) Uani 1 1 d . . .
H44A H 0.1195 0.6859 1.0089 0.054 Uiso 1 1 calc R A .
H44B H 0.2242 0.6279 0.9652 0.054 Uiso 1 1 calc R . .
H44C H 0.1347 0.5766 0.9974 0.054 Uiso 1 1 calc R . .
O4 O 0.27953(10) 0.81058(10) 0.77524(8) 0.0180(3) Uani 1 1 d . . .
Si5 Si 0.42705(4) 0.73959(4) 0.60434(3) 0.01395(12) Uani 1 1 d . A .
C51 C 0.40960(16) 0.75808(15) 0.51099(11) 0.0200(5) Uani 1 1 d . . .
H51A H 0.3348 0.7758 0.5099 0.024 Uiso 1 1 calc R . .
H52B H 0.4389 0.8120 0.4947 0.024 Uiso 1 1 calc R . .
C52 C 0.45482(17) 0.67941(16) 0.45609(12) 0.0239(5) Uani 1 1 d . . .
H52A H 0.5280 0.6546 0.4617 0.029 Uiso 1 1 calc R . .
C53 C 0.3986(3) 0.6009(2) 0.46642(16) 0.0559(9) Uani 1 1 d . . .
H53A H 0.3254 0.6248 0.4650 0.084 Uiso 1 1 calc R . .
H53B H 0.4071 0.5729 0.5125 0.084 Uiso 1 1 calc R . .
H53C H 0.4268 0.5542 0.4285 0.084 Uiso 1 1 calc R . .
C54 C 0.4530(2) 0.71564(19) 0.38104(13) 0.0367(6) Uani 1 1 d . . .
H54A H 0.4847 0.6652 0.3466 0.055 Uiso 1 1 calc R . .
H54B H 0.4914 0.7651 0.3741 0.055 Uiso 1 1 calc R . .
H54C H 0.3818 0.7399 0.3742 0.055 Uiso 1 1 calc R . .
O5 O 0.54964(10) 0.70955(10) 0.60675(7) 0.0191(3) Uani 1 1 d . . .
Si6 Si 0.63386(4) 0.68184(4) 0.65944(3) 0.01432(12) Uani 1 1 d . A .
C61 C 0.76365(15) 0.67018(15) 0.60824(12) 0.0201(5) Uani 1 1 d . . .
H61A H 0.7687 0.7305 0.5868 0.024 Uiso 1 1 calc R . .
H62B H 0.8136 0.6573 0.6419 0.024 Uiso 1 1 calc R . .
C62 C 0.79672(17) 0.59539(18) 0.54875(13) 0.0300(6) Uani 1 1 d . . .
H62A H 0.7381 0.5980 0.5220 0.036 Uiso 1 1 calc R . .
C63 C 0.8884(2) 0.6139(2) 0.49712(15) 0.0442(7) Uani 1 1 d . . .
H63A H 0.9472 0.6100 0.5222 0.066 Uiso 1 1 calc R . .
H63B H 0.8706 0.6757 0.4777 0.066 Uiso 1 1 calc R . .
H63C H 0.9061 0.5677 0.4583 0.066 Uiso 1 1 calc R . .
C64 C 0.8235(2) 0.4990(2) 0.57854(18) 0.0532(9) Uani 1 1 d . . .
H64A H 0.8444 0.4533 0.5394 0.080 Uiso 1 1 calc R . .
H64B H 0.7634 0.4862 0.6097 0.080 Uiso 1 1 calc R . .
H64C H 0.8801 0.4955 0.6057 0.080 Uiso 1 1 calc R . .
O6 O 0.62184(11) 0.58544(10) 0.69750(8) 0.0228(3) Uani 1 1 d . . .
Si7 Si 0.55419(4) 0.53093(4) 0.75326(3) 0.01431(12) Uani 1 1 d . A .
C71 C 0.62903(15) 0.41520(14) 0.76975(11) 0.0172(4) Uani 1 1 d . . .
H71A H 0.5806 0.3747 0.7856 0.021 Uiso 1 1 calc R . .
H71B H 0.6707 0.3890 0.7244 0.021 Uiso 1 1 calc R . .
C72 C 0.70102(15) 0.41299(15) 0.82514(12) 0.0196(5) Uani 1 1 d . . .
H72A H 0.6593 0.4465 0.8687 0.023 Uiso 1 1 calc R . .
C73 C 0.78725(17) 0.46348(17) 0.79969(14) 0.0307(6) Uani 1 1 d . . .
H73A H 0.8286 0.4646 0.8375 0.046 Uiso 1 1 calc R . .
H73B H 0.7576 0.5270 0.7877 0.046 Uiso 1 1 calc R . .
H73C H 0.8309 0.4313 0.7576 0.046 Uiso 1 1 calc R . .
C74 C 0.74337(18) 0.31419(16) 0.84584(13) 0.0271(5) Uani 1 1 d . . .
H74A H 0.7852 0.2795 0.8042 0.041 Uiso 1 1 calc R . .
H74B H 0.6863 0.2845 0.8636 0.041 Uiso 1 1 calc R . .
H74C H 0.7858 0.3151 0.8830 0.041 Uiso 1 1 calc R . .
O7 O 0.45260(11) 0.52271(10) 0.72060(8) 0.0224(3) Uani 1 1 d . . .
Si8 Si 0.34767(4) 0.58156(4) 0.69638(3) 0.01480(12) Uani 1 1 d . A .
C81 C 0.28417(17) 0.50186(16) 0.65571(12) 0.0232(5) Uani 1 1 d . A .
H81A H 0.2381 0.5381 0.6251 0.028 Uiso 1 1 calc R . .
H81B H 0.3376 0.4574 0.6245 0.028 Uiso 1 1 calc R . .
C82 C 0.22084(18) 0.44635(17) 0.70674(13) 0.0272(5) Uani 1 1 d . . .
H82A H 0.2450 0.4446 0.7538 0.033 Uiso 0.697(5) 1 d PR B .
H82B H 0.1815 0.4860 0.7482 0.033 Uiso 0.303(5) 1 d PR . .
C83A C 0.1071(2) 0.4999(3) 0.7163(2) 0.0322(10) Uani 0.697(5) 1 d P B 1
H83A H 0.0838 0.5066 0.6700 0.048 Uiso 0.697(5) 1 calc PR B 1
H83B H 0.1016 0.5613 0.7373 0.048 Uiso 0.697(5) 1 calc PR B 1
H83C H 0.0643 0.4657 0.7478 0.048 Uiso 0.697(5) 1 calc PR B 1
C84A C 0.2289(3) 0.3483(3) 0.6821(2) 0.0361(10) Uani 0.697(5) 1 d P B 1
H84A H 0.1850 0.3182 0.7163 0.054 Uiso 0.697(5) 1 calc PR B 1
H84B H 0.3003 0.3143 0.6783 0.054 Uiso 0.697(5) 1 calc PR B 1
H84C H 0.2065 0.3486 0.6356 0.054 Uiso 0.697(5) 1 calc PR B 1
C83B C 0.1518(14) 0.4068(12) 0.6708(7) 0.092(6) Uani 0.303(5) 1 d P B 2
H83D H 0.1898 0.3756 0.6266 0.137 Uiso 0.303(5) 1 calc PR B 2
H83E H 0.0957 0.4561 0.6599 0.137 Uiso 0.303(5) 1 calc PR B 2
H83F H 0.1235 0.3620 0.7016 0.137 Uiso 0.303(5) 1 calc PR B 2
C84B C 0.3041(9) 0.3661(7) 0.7309(6) 0.063(4) Uani 0.303(5) 1 d P B 2
H84D H 0.2702 0.3219 0.7585 0.094 Uiso 0.303(5) 1 calc PR B 2
H84E H 0.3454 0.3918 0.7603 0.094 Uiso 0.303(5) 1 calc PR B 2
H84F H 0.3489 0.3345 0.6890 0.094 Uiso 0.303(5) 1 calc PR B 2
O8 O 0.37431(11) 0.65794(10) 0.63976(8) 0.0202(3) Uani 1 1 d . . .
O9 O 0.52230(10) 0.58800(10) 0.82814(7) 0.0178(3) Uani 1 1 d . . .
O10 O 0.61278(11) 0.76162(11) 0.72015(8) 0.0215(3) Uani 1 1 d . . .
O11 O 0.27596(11) 0.63378(10) 0.76652(8) 0.0195(3) Uani 1 1 d . . .
O12 O 0.37800(10) 0.83567(10) 0.64953(7) 0.0170(3) Uani 1 1 d . . .
P1 P 0.25883(4) 1.08169(4) 0.84370(3) 0.01531(11) Uani 1 1 d . A .
C111 C 0.38379(15) 1.09935(14) 0.86000(11) 0.0179(4) Uani 1 1 d . . .
C112 C 0.41576(16) 1.08146(15) 0.92574(12) 0.0213(5) Uani 1 1 d . A .
H112 H 0.3748 1.0553 0.9621 0.026 Uiso 1 1 calc R . .
C113 C 0.50776(17) 1.10189(16) 0.93832(13) 0.0266(5) Uani 1 1 d . . .
H113 H 0.5290 1.0897 0.9833 0.032 Uiso 1 1 calc R A .
C114 C 0.56794(17) 1.13949(16) 0.88619(14) 0.0278(5) Uani 1 1 d . A .
H114 H 0.6313 1.1520 0.8948 0.033 Uiso 1 1 calc R . .
C115 C 0.53601(18) 1.15909(16) 0.82119(13) 0.0271(5) Uani 1 1 d . . .
H115 H 0.5769 1.1862 0.7854 0.033 Uiso 1 1 calc R A .
C116 C 0.44422(17) 1.13933(16) 0.80796(12) 0.0230(5) Uani 1 1 d . A .
H116 H 0.4226 1.1532 0.7632 0.028 Uiso 1 1 calc R . .
C121 C 0.18164(15) 1.20010(14) 0.85590(11) 0.0169(4) Uani 1 1 d . . .
C122 C 0.08694(16) 1.22166(16) 0.83254(12) 0.0241(5) Uani 1 1 d . A .
H122 H 0.0631 1.1753 0.8101 0.029 Uiso 1 1 calc R . .
C123 C 0.02743(17) 1.31015(17) 0.84183(14) 0.0316(6) Uani 1 1 d . . .
H123 H -0.0375 1.3236 0.8262 0.038 Uiso 1 1 calc R A .
C124 C 0.06042(17) 1.37907(16) 0.87327(12) 0.0258(5) Uani 1 1 d . A .
H124 H 0.0189 1.4397 0.8792 0.031 Uiso 1 1 calc R . .
C125 C 0.15427(18) 1.35901(16) 0.89600(13) 0.0290(5) Uani 1 1 d . . .
H125 H 0.1781 1.4062 0.9175 0.035 Uiso 1 1 calc R A .
C126 C 0.21440(18) 1.27012(16) 0.88765(14) 0.0300(6) Uani 1 1 d . A .
H126 H 0.2789 1.2570 0.9039 0.036 Uiso 1 1 calc R . .
C131 C 0.21457(15) 1.02282(15) 0.92312(11) 0.0175(4) Uani 1 1 d . . .
C132 C 0.13516(17) 1.06618(17) 0.97532(12) 0.0253(5) Uani 1 1 d . A .
H132 H 0.1024 1.1288 0.9702 0.030 Uiso 1 1 calc R . .
C133 C 0.10380(18) 1.01831(18) 1.03466(12) 0.0300(6) Uani 1 1 d . . .
H133 H 0.0499 1.0486 1.0701 0.036 Uiso 1 1 calc R A .
C134 C 0.15009(17) 0.92732(17) 1.04259(12) 0.0265(5) Uani 1 1 d . A .
H134 H 0.1278 0.8948 1.0832 0.032 Uiso 1 1 calc R . .
C135 C 0.22933(17) 0.88330(16) 0.99109(12) 0.0222(5) Uani 1 1 d . . .
H135 H 0.2617 0.8206 0.9965 0.027 Uiso 1 1 calc R A .
C136 C 0.26139(16) 0.93088(15) 0.93164(11) 0.0183(4) Uani 1 1 d . A .
H136 H 0.3157 0.9005 0.8965 0.022 Uiso 1 1 calc R . .
P2 P 0.15752(4) 1.00007(4) 0.63180(3) 0.01381(11) Uani 1 1 d . A .
C211 C 0.03875(15) 1.08835(15) 0.64005(11) 0.0171(4) Uani 1 1 d . . .
C212 C 0.04682(17) 1.18023(16) 0.64729(12) 0.0231(5) Uani 1 1 d . A .
H212 H 0.1122 1.1945 0.6477 0.028 Uiso 1 1 calc R . .
C213 C -0.04027(19) 1.25056(17) 0.65392(13) 0.0310(6) Uani 1 1 d . . .
H213 H -0.0344 1.3129 0.6589 0.037 Uiso 1 1 calc R A .
C214 C -0.13514(18) 1.23075(18) 0.65341(13) 0.0333(6) Uani 1 1 d . A .
H214 H -0.1944 1.2794 0.6575 0.040 Uiso 1 1 calc R . .
C215 C -0.14452(17) 1.14020(18) 0.64701(12) 0.0296(6) Uani 1 1 d . . .
H215 H -0.2104 1.1268 0.6471 0.035 Uiso 1 1 calc R A .
C216 C -0.05749(16) 1.06821(16) 0.64034(11) 0.0216(5) Uani 1 1 d . A .
H216 H -0.0640 1.0060 0.6360 0.026 Uiso 1 1 calc R . .
C221 C 0.22161(15) 1.02397(14) 0.54382(11) 0.0160(4) Uani 1 1 d . . .
C222 C 0.16521(16) 1.06924(15) 0.49313(11) 0.0200(5) Uani 1 1 d . A .
H222 H 0.0930 1.0905 0.5050 0.024 Uiso 1 1 calc R . .
C223 C 0.21421(17) 1.08311(16) 0.42578(12) 0.0236(5) Uani 1 1 d . . .
H223 H 0.1755 1.1140 0.3917 0.028 Uiso 1 1 calc R A .
C224 C 0.31950(18) 1.05217(16) 0.40793(12) 0.0259(5) Uani 1 1 d . A .
H224 H 0.3528 1.0615 0.3616 0.031 Uiso 1 1 calc R . .
C225 C 0.37602(17) 1.00763(16) 0.45772(12) 0.0246(5) Uani 1 1 d . . .
H225 H 0.4483 0.9868 0.4456 0.030 Uiso 1 1 calc R A .
C226 C 0.32739(15) 0.99337(15) 0.52532(11) 0.0181(4) Uani 1 1 d . A .
H226 H 0.3666 0.9625 0.5592 0.022 Uiso 1 1 calc R . .
C231 C 0.11985(14) 0.89036(14) 0.61763(11) 0.0158(4) Uani 1 1 d . . .
C232 C 0.11503(16) 0.85915(16) 0.55001(12) 0.0221(5) Uani 1 1 d . A .
H232 H 0.1314 0.8948 0.5099 0.027 Uiso 1 1 calc R . .
C233 C 0.08619(18) 0.77552(17) 0.54115(13) 0.0283(5) Uani 1 1 d . . .
H233 H 0.0828 0.7545 0.4949 0.034 Uiso 1 1 calc R A .
C234 C 0.06265(19) 0.72322(17) 0.59887(13) 0.0302(6) Uani 1 1 d . A .
H234 H 0.0435 0.6661 0.5926 0.036 Uiso 1 1 calc R . .
C235 C 0.0670(2) 0.75422(18) 0.66579(14) 0.0355(6) Uani 1 1 d . . .
H235 H 0.0504 0.7183 0.7058 0.043 Uiso 1 1 calc R A .
C236 C 0.09541(18) 0.83730(17) 0.67541(12) 0.0265(5) Uani 1 1 d . A .
H236 H 0.0981 0.8580 0.7219 0.032 Uiso 1 1 calc R . .

loop_
_atom_site_aniso_label
_atom_site_aniso_U_11
_atom_site_aniso_U_22
_atom_site_aniso_U_33
_atom_site_aniso_U_23
_atom_site_aniso_U_13
_atom_site_aniso_U_12
Ru1 0.01245(8) 0.01303(9) 0.01071(8) -0.00008(6) -0.00311(6) -0.00166(6)
Cl1A 0.0144(5) 0.0277(6) 0.0132(5) -0.0016(3) 0.0015(3) -0.0086(3)
C1A 0.0181(13) 0.0170(16) 0.0095(14) -0.0042(13) -0.0024(10) -0.0033(11)
O1A 0.0259(16) 0.0339(14) 0.0190(12) -0.0033(9) 0.0034(11) -0.0180(12)
Cl1B 0.028(3) 0.037(3) 0.014(2) 0.0053(18) -0.0047(18) -0.021(2)
O1B 0.018(5) 0.033(6) 0.016(5) 0.000(5) 0.008(4) -0.013(5)
C1B 0.004(8) 0.028(7) 0.017(7) -0.010(6) -0.001(5) 0.004(5)
Si1 0.0128(3) 0.0131(3) 0.0115(3) -0.0001(2) -0.0019(2) -0.0017(2)
O1 0.0163(7) 0.0166(8) 0.0196(8) -0.0006(6) -0.0064(6) -0.0019(6)
Si2 0.0117(3) 0.0141(3) 0.0133(3) -0.0012(2) -0.0024(2) -0.0018(2)
C21 0.0183(11) 0.0222(12) 0.0222(12) -0.0029(10) -0.0038(8) -0.0074(9)
C22 0.0182(11) 0.0368(15) 0.0283(13) 0.0036(11) -0.0050(9) -0.0098(10)
C23 0.0296(14) 0.058(2) 0.0515(18) 0.0021(15) -0.0063(12) -0.0277(13)
C24 0.0260(14) 0.064(2) 0.066(2) 0.0275(18) -0.0178(14) -0.0105(13)
O2 0.0233(8) 0.0190(8) 0.0164(8) 0.0029(6) -0.0070(6) -0.0068(6)
Si3 0.0133(3) 0.0142(3) 0.0112(3) -0.0004(2) -0.0018(2) -0.0018(2)
C31 0.0185(10) 0.0176(11) 0.0126(10) -0.0006(9) -0.0016(8) -0.0031(8)
C32 0.0219(11) 0.0208(12) 0.0152(11) 0.0024(9) -0.0042(8) -0.0029(9)
C33 0.0268(12) 0.0312(13) 0.0173(12) 0.0060(10) -0.0081(9) -0.0069(10)
C34 0.0207(12) 0.0550(18) 0.0255(13) 0.0131(12) -0.0063(10) -0.0104(11)
O3 0.0136(7) 0.0258(8) 0.0157(8) 0.0009(7) -0.0018(6) -0.0017(6)
Si4 0.0121(3) 0.0153(3) 0.0129(3) -0.0009(2) -0.0005(2) -0.0024(2)
C41 0.0128(10) 0.0201(11) 0.0183(11) -0.0017(9) -0.0013(8) -0.0020(8)
C42 0.0193(11) 0.0217(12) 0.0207(12) -0.0005(10) 0.0032(8) -0.0044(9)
C43 0.0240(12) 0.0382(15) 0.0337(14) 0.0042(12) -0.0001(10) -0.0139(11)
C44 0.0285(13) 0.0502(17) 0.0314(15) 0.0195(13) -0.0048(11) -0.0137(12)
O4 0.0195(7) 0.0158(8) 0.0178(8) -0.0003(6) -0.0001(6) -0.0035(6)
Si5 0.0139(3) 0.0161(3) 0.0111(3) -0.0015(2) -0.0014(2) -0.0020(2)
C51 0.0216(11) 0.0219(12) 0.0144(11) -0.0020(9) -0.0038(8) 0.0010(9)
C52 0.0266(12) 0.0266(13) 0.0167(11) -0.0055(10) -0.0052(9) -0.0001(9)
C53 0.101(3) 0.0440(19) 0.0271(16) -0.0140(14) 0.0048(16) -0.0352(18)
C54 0.0500(16) 0.0411(16) 0.0175(13) -0.0071(12) -0.0077(11) -0.0047(12)
O5 0.0151(7) 0.0252(8) 0.0155(8) -0.0015(6) -0.0014(6) -0.0016(6)
Si6 0.0124(3) 0.0165(3) 0.0127(3) -0.0015(2) -0.0003(2) -0.0013(2)
C61 0.0158(10) 0.0212(12) 0.0223(12) -0.0023(10) 0.0009(8) -0.0042(8)
C62 0.0173(11) 0.0426(15) 0.0278(13) -0.0135(12) 0.0031(9) -0.0052(10)
C63 0.0313(14) 0.061(2) 0.0341(16) -0.0120(14) 0.0120(11) -0.0077(13)
C64 0.0440(17) 0.0317(16) 0.072(2) -0.0187(16) 0.0243(15) -0.0050(13)
O6 0.0210(8) 0.0199(8) 0.0229(8) 0.0047(7) 0.0037(6) 0.0006(6)
Si7 0.0139(3) 0.0138(3) 0.0140(3) -0.0017(2) -0.0014(2) -0.0007(2)
C71 0.0181(10) 0.0153(11) 0.0178(11) -0.0020(9) -0.0041(8) -0.0017(8)
C72 0.0185(11) 0.0181(11) 0.0203(11) -0.0046(9) -0.0046(8) 0.0015(8)
C73 0.0229(12) 0.0236(13) 0.0483(16) 0.0031(12) -0.0145(11) -0.0043(10)
C74 0.0274(12) 0.0272(13) 0.0284(13) 0.0072(11) -0.0118(10) -0.0047(10)
O7 0.0205(8) 0.0196(8) 0.0272(9) -0.0052(7) -0.0097(6) -0.0002(6)
Si8 0.0139(3) 0.0156(3) 0.0150(3) -0.0024(2) -0.0025(2) -0.0032(2)
C81 0.0248(12) 0.0274(13) 0.0209(12) -0.0016(10) -0.0063(9) -0.0110(9)
C82 0.0320(13) 0.0283(13) 0.0250(13) 0.0004(11) -0.0038(10) -0.0153(10)
C83A 0.0248(19) 0.035(2) 0.036(2) 0.0078(17) 0.0021(15) -0.0077(15)
C84A 0.045(2) 0.029(2) 0.038(2) -0.0020(18) -0.0060(18) -0.0163(18)
C83B 0.142(15) 0.114(14) 0.058(8) 0.015(9) -0.025(9) -0.107(13)
C84B 0.088(9) 0.043(7) 0.053(7) 0.023(6) 0.015(6) -0.024(6)
O8 0.0219(8) 0.0221(8) 0.0175(8) -0.0014(7) -0.0007(6) -0.0078(6)
O9 0.0183(7) 0.0176(8) 0.0153(8) -0.0024(6) -0.0017(6) 0.0007(6)
O10 0.0168(7) 0.0263(9) 0.0196(8) -0.0080(7) -0.0009(6) -0.0014(6)
O11 0.0193(7) 0.0196(8) 0.0188(8) -0.0032(6) 0.0027(6) -0.0064(6)
O12 0.0196(7) 0.0172(8) 0.0115(7) -0.0019(6) -0.0002(6) 0.0002(6)
P1 0.0180(3) 0.0144(3) 0.0139(3) -0.0007(2) -0.0060(2) -0.0016(2)
C111 0.0184(10) 0.0146(11) 0.0204(11) -0.0027(9) -0.0069(8) -0.0002(8)
C112 0.0246(11) 0.0189(11) 0.0213(12) 0.0006(9) -0.0087(9) -0.0031(9)
C113 0.0312(13) 0.0204(12) 0.0325(14) 0.0027(11) -0.0184(10) -0.0054(10)
C114 0.0251(12) 0.0201(12) 0.0426(15) -0.0022(11) -0.0160(11) -0.0066(9)
C115 0.0290(12) 0.0237(13) 0.0318(14) 0.0000(11) -0.0041(10) -0.0129(10)
C116 0.0281(12) 0.0207(12) 0.0229(12) -0.0008(10) -0.0088(9) -0.0073(9)
C121 0.0196(10) 0.0153(11) 0.0147(11) 0.0011(9) -0.0030(8) -0.0009(8)
C122 0.0202(11) 0.0236(12) 0.0288(13) -0.0043(10) -0.0069(9) -0.0027(9)
C123 0.0176(11) 0.0312(14) 0.0436(16) -0.0044(12) -0.0093(10) 0.0033(10)
C124 0.0258(12) 0.0196(12) 0.0263(13) -0.0019(10) 0.0022(9) 0.0034(9)
C125 0.0336(13) 0.0190(12) 0.0353(14) -0.0052(11) -0.0108(11) -0.0032(10)
C126 0.0302(13) 0.0223(13) 0.0392(15) -0.0054(11) -0.0192(11) 0.0008(10)
C131 0.0193(10) 0.0214(11) 0.0140(11) -0.0006(9) -0.0076(8) -0.0058(8)
C132 0.0264(12) 0.0258(13) 0.0200(12) -0.0004(10) -0.0031(9) 0.0025(10)
C133 0.0275(12) 0.0378(15) 0.0186(12) 0.0012(11) 0.0041(9) 0.0008(10)
C134 0.0302(13) 0.0345(14) 0.0164(12) 0.0055(10) -0.0027(9) -0.0110(10)
C135 0.0304(12) 0.0187(12) 0.0203(12) 0.0019(10) -0.0093(9) -0.0076(9)
C136 0.0196(11) 0.0212(12) 0.0144(11) -0.0036(9) -0.0028(8) -0.0044(9)
P2 0.0140(2) 0.0155(3) 0.0121(3) 0.0002(2) -0.00382(19) -0.0023(2)
C211 0.0193(10) 0.0201(11) 0.0106(10) -0.0003(9) -0.0046(8) 0.0002(8)
C212 0.0272(12) 0.0218(12) 0.0201(12) -0.0034(10) -0.0072(9) -0.0021(9)
C213 0.0394(14) 0.0220(13) 0.0266(13) -0.0072(11) -0.0061(11) 0.0057(10)
C214 0.0278(13) 0.0355(15) 0.0257(13) -0.0037(12) -0.0005(10) 0.0147(11)
C215 0.0176(11) 0.0423(16) 0.0244(13) 0.0013(11) -0.0013(9) 0.0020(10)
C216 0.0189(11) 0.0268(13) 0.0177(11) 0.0015(10) -0.0022(8) -0.0021(9)
C221 0.0194(10) 0.0150(11) 0.0143(11) -0.0001(9) -0.0032(8) -0.0052(8)
C222 0.0220(11) 0.0206(12) 0.0192(11) 0.0022(9) -0.0070(9) -0.0058(9)
C223 0.0325(13) 0.0228(12) 0.0181(12) 0.0067(10) -0.0099(9) -0.0080(10)
C224 0.0360(13) 0.0279(13) 0.0146(11) 0.0039(10) 0.0003(9) -0.0118(10)
C225 0.0222(12) 0.0279(13) 0.0218(12) 0.0006(10) 0.0018(9) -0.0047(9)
C226 0.0196(10) 0.0174(11) 0.0168(11) 0.0000(9) -0.0029(8) -0.0031(8)
C231 0.0117(9) 0.0161(11) 0.0190(11) -0.0019(9) -0.0043(8) -0.0005(8)
C232 0.0269(12) 0.0242(12) 0.0168(11) 0.0009(10) -0.0057(9) -0.0075(9)
C233 0.0388(14) 0.0272(13) 0.0223(13) -0.0056(11) -0.0105(10) -0.0102(10)
C234 0.0413(14) 0.0236(13) 0.0326(14) -0.0010(11) -0.0139(11) -0.0160(11)
C235 0.0565(17) 0.0327(15) 0.0260(14) 0.0063(12) -0.0109(12) -0.0257(13)
C236 0.0385(14) 0.0272(13) 0.0193(12) 0.0004(10) -0.0079(10) -0.0164(10)

loop_
_atom_type_symbol
_atom_type_description
_atom_type_scat_dispersion_real
_atom_type_scat_dispersion_imag
_atom_type_scat_source
C C 0.0033 0.0016 'International Tables Vol C Tables 4.2.6.8 and 6.1.1.4'
H H 0.0000 0.0000 'International Tables Vol C Tables 4.2.6.8 and 6.1.1.4'
O O 0.0106 0.0060 'International Tables Vol C Tables 4.2.6.8 and 6.1.1.4'
Si Si 0.0817 0.0704 'International Tables Vol C Tables 4.2.6.8 and 6.1.1.4'
P P 0.1023 0.0942 'International Tables Vol C Tables 4.2.6.8 and 6.1.1.4'
Cl Cl 0.1484 0.1585 'International Tables Vol C Tables 4.2.6.8 and 6.1.1.4'
Ru Ru -1.2594 0.8363 'International Tables Vol C Tables 4.2.6.8 and 6.1.1.4'

loop_
_geom_angle_atom_site_label_1
_geom_angle_atom_site_label_2
_geom_angle_atom_site_label_3
_geom_angle
C1B Ru1 C1A 175.3(5)
C1B Ru1 Si1 90.1(5)
C1A Ru1 Si1 85.75(10)
C1B Ru1 P2 90.0(4)
C1A Ru1 P2 92.56(8)
Si1 Ru1 P2 95.400(19)
C1B Ru1 P1 85.0(4)
C1A Ru1 P1 93.46(8)
Si1 Ru1 P1 98.564(19)
P2 Ru1 P1 165.157(19)
C1B Ru1 Cl1A 13.7(5)
C1A Ru1 Cl1A 170.55(10)
Si1 Ru1 Cl1A 103.69(3)
P2 Ru1 Cl1A 87.07(2)
P1 Ru1 Cl1A 84.77(2)
C1B Ru1 Cl1B 171.1(5)
C1A Ru1 Cl1B 13.19(16)
Si1 Ru1 Cl1B 98.73(17)
P2 Ru1 Cl1B 88.99(9)
P1 Ru1 Cl1B 93.83(9)
Cl1A Ru1 Cl1B 157.51(15)
O1A C1A Ru1 178.5(3)
O1B C1B Ru1 174.0(13)
O4 Si1 O1 107.31(8)
O4 Si1 O12 106.20(8)
O1 Si1 O12 105.65(7)
O4 Si1 Ru1 109.18(6)
O1 Si1 Ru1 112.17(6)
O12 Si1 Ru1 115.85(6)
Si2 O1 Si1 146.86(10)
O10 Si2 O1 110.13(8)
O10 Si2 O2 109.03(8)
O1 Si2 O2 107.82(8)
O10 Si2 C21 108.30(9)
O1 Si2 C21 109.62(9)
O2 Si2 C21 111.93(9)
C22 C21 Si2 117.28(16)
C22 C21 H21A 108.0
Si2 C21 H21A 108.0
C22 C21 H21B 108.0
Si2 C21 H21B 108.0
H21A C21 H21B 107.2
C24 C22 C23 111.1(2)
C24 C22 C21 112.1(2)
C23 C22 C21 110.6(2)
C24 C22 H22A 107.6
C23 C22 H22A 107.6
C21 C22 H22A 107.6
C22 C23 H23A 109.5
C22 C23 H23B 109.5
H23A C23 H23B 109.5
C22 C23 H23C 109.5
H23A C23 H23C 109.5
H23B C23 H23C 109.5
C22 C24 H24A 109.5
C22 C24 H24B 109.5
H24A C24 H24B 109.5
C22 C24 H24C 109.5
H24A C24 H24C 109.5
H24B C24 H24C 109.5
Si3 O2 Si2 146.97(10)
O9 Si3 O2 108.79(8)
O9 Si3 O3 108.78(8)
O2 Si3 O3 109.87(8)
O9 Si3 C31 111.41(9)
O2 Si3 C31 110.00(9)
O3 Si3 C31 107.97(8)
C32 C31 Si3 118.15(14)
C32 C31 H31A 107.8
Si3 C31 H31A 107.8
C32 C31 H32B 107.8
Si3 C31 H32B 107.8
H31A C31 H32B 107.1
C34 C32 C33 111.02(18)
C34 C32 C31 111.81(18)
C33 C32 C31 110.83(17)
C34 C32 H32A 107.7
C33 C32 H32A 107.7
C31 C32 H32A 107.7
C32 C33 H33A 109.5
C32 C33 H33B 109.5
H33A C33 H33B 109.5
C32 C33 H33C 109.5
H33A C33 H33C 109.5
H33B C33 H33C 109.5
C32 C34 H34A 109.5
C32 C34 H34B 109.5
H34A C34 H34B 109.5
C32 C34 H34C 109.5
H34A C34 H34C 109.5
H34B C34 H34C 109.5
Si3 O3 Si4 144.91(10)
O4 Si4 O11 109.28(8)
O4 Si4 O3 107.74(8)
O11 Si4 O3 109.30(8)
O4 Si4 C41 113.22(9)
O11 Si4 C41 106.26(9)
O3 Si4 C41 110.99(9)
C42 C41 Si4 114.79(14)
C42 C41 H41A 108.6
Si4 C41 H41A 108.6
C42 C41 H41B 108.6
Si4 C41 H41B 108.6
H41A C41 H41B 107.5
C43 C42 C44 109.94(19)
C43 C42 C41 111.73(18)
C44 C42 C41 111.51(19)
C43 C42 H42A 107.8
C44 C42 H42A 107.8
C41 C42 H42A 107.8
C42 C43 H43A 109.5
C42 C43 H43B 109.5
H43A C43 H43B 109.5
C42 C43 H43C 109.5
H43A C43 H43C 109.5
H43B C43 H43C 109.5
C42 C44 H44A 109.5
C42 C44 H44B 109.5
H44A C44 H44B 109.5
C42 C44 H44C 109.5
H44A C44 H44C 109.5
H44B C44 H44C 109.5
Si4 O4 Si1 161.46(10)
O8 Si5 O5 107.71(8)
O8 Si5 O12 109.43(8)
O5 Si5 O12 110.12(8)
O8 Si5 C51 112.65(9)
O5 Si5 C51 107.97(9)
O12 Si5 C51 108.94(9)
C52 C51 Si5 119.38(15)
C52 C51 H51A 107.5
Si5 C51 H51A 107.5
C52 C51 H52B 107.5
Si5 C51 H52B 107.5
H51A C51 H52B 107.0
C53 C52 C54 109.7(2)
C53 C52 C51 112.2(2)
C54 C52 C51 110.42(19)
C53 C52 H52A 108.1
C54 C52 H52A 108.1
C51 C52 H52A 108.1
C52 C53 H53A 109.5
C52 C53 H53B 109.5
H53A C53 H53B 109.5
C52 C53 H53C 109.5
H53A C53 H53C 109.5
H53B C53 H53C 109.5
C52 C54 H54A 109.5
C52 C54 H54B 109.5
H54A C54 H54B 109.5
C52 C54 H54C 109.5
H54A C54 H54C 109.5
H54B C54 H54C 109.5
Si6 O5 Si5 143.58(10)
O10 Si6 O5 108.64(8)
O10 Si6 O6 108.36(8)
O5 Si6 O6 109.68(8)
O10 Si6 C61 110.49(9)
O5 Si6 C61 109.36(9)
O6 Si6 C61 110.28(9)
C62 C61 Si6 117.04(15)
C62 C61 H61A 108.0
Si6 C61 H61A 108.0
C62 C61 H62B 108.0
Si6 C61 H62B 108.0
H61A C61 H62B 107.3
C64 C62 C63 109.7(2)
C64 C62 C61 111.6(2)
C63 C62 C61 110.5(2)
C64 C62 H62A 108.3
C63 C62 H62A 108.3
C61 C62 H62A 108.3
C62 C63 H63A 109.5
C62 C63 H63B 109.5
H63A C63 H63B 109.5
C62 C63 H63C 109.5
H63A C63 H63C 109.5
H63B C63 H63C 109.5
C62 C64 H64A 109.5
C62 C64 H64B 109.5
H64A C64 H64B 109.5
C62 C64 H64C 109.5
H64A C64 H64C 109.5
H64B C64 H64C 109.5
Si7 O6 Si6 148.11(10)
O6 Si7 O7 108.09(8)
O6 Si7 O9 109.28(8)
O7 Si7 O9 110.29(8)
O6 Si7 C71 110.71(9)
O7 Si7 C71 110.60(9)
O9 Si7 C71 107.87(9)
C72 C71 Si7 115.03(14)
C72 C71 H71A 108.5
Si7 C71 H71A 108.5
C72 C71 H71B 108.5
Si7 C71 H71B 108.5
H71A C71 H71B 107.5
C74 C72 C73 111.45(18)
C74 C72 C71 111.25(18)
C73 C72 C71 111.62(19)
C74 C72 H72A 107.4
C73 C72 H72A 107.4
C71 C72 H72A 107.4
C72 C73 H73A 109.5
C72 C73 H73B 109.5
H73A C73 H73B 109.5
C72 C73 H73C 109.5
H73A C73 H73C 109.5
H73B C73 H73C 109.5
C72 C74 H74A 109.5
C72 C74 H74B 109.5
H74A C74 H74B 109.5
C72 C74 H74C 109.5
H74A C74 H74C 109.5
H74B C74 H74C 109.5
Si7 O7 Si8 144.17(10)
O8 Si8 O11 108.91(8)
O8 Si8 O7 109.99(8)
O11 Si8 O7 107.61(8)
O8 Si8 C81 109.61(9)
O11 Si8 C81 111.78(9)
O7 Si8 C81 108.91(10)
C82 C81 Si8 116.79(16)
C82 C81 H81A 108.1
Si8 C81 H81A 108.1
C82 C81 H81B 108.1
Si8 C81 H81B 108.1
H81A C81 H81B 107.3
C83B C82 C81 111.7(5)
C84A C82 C81 114.2(2)
C81 C82 H82A 108.4
C81 C82 H82B 110.5
C82 C83A H83A 109.5
C82 C83A H83B 109.5
C82 C83A H83C 109.5
C82 C84A H84A 109.5
C82 C84A H84B 109.5
C82 C84A H84C 109.5
C82 C83B H83D 109.5
C82 C83B H83E 109.5
H83D C83B H83E 109.5
C82 C83B H83F 109.5
H83D C83B H83F 109.5
H83E C83B H83F 109.5
C82 C84B H84D 109.5
C82 C84B H84E 109.5
H84D C84B H84E 109.5
C82 C84B H84F 109.5
H84D C84B H84F 109.5
H84E C84B H84F 109.5
Si8 O8 Si5 158.90(10)
Si3 O9 Si7 154.40(10)
Si6 O10 Si2 156.01(10)
Si8 O11 Si4 143.37(10)
Si5 O12 Si1 145.60(10)
C131 P1 C111 102.79(9)
C131 P1 C121 104.23(10)
C111 P1 C121 100.91(9)
C131 P1 Ru1 116.03(7)
C111 P1 Ru1 124.44(7)
C121 P1 Ru1 105.83(7)
C116 C111 C112 118.90(19)
C116 C111 P1 119.48(16)
C112 C111 P1 121.36(17)
C111 C112 C113 120.1(2)
C111 C112 H112 119.9
C113 C112 H112 119.9
C114 C113 C112 120.5(2)
C114 C113 H113 119.7
C112 C113 H113 119.7
C113 C114 C115 119.8(2)
C113 C114 H114 120.1
C115 C114 H114 120.1
C114 C115 C116 120.3(2)
C114 C115 H115 119.8
C116 C115 H115 119.8
C115 C116 C111 120.3(2)
C115 C116 H116 119.8
C111 C116 H116 119.8
C126 C121 C122 118.1(2)
C126 C121 P1 122.40(16)
C122 C121 P1 119.52(17)
C123 C122 C121 120.3(2)
C123 C122 H122 119.8
C121 C122 H122 119.8
C124 C123 C122 121.2(2)
C124 C123 H123 119.4
C122 C123 H123 119.4
C125 C124 C123 119.1(2)
C125 C124 H124 120.5
C123 C124 H124 120.5
C124 C125 C126 120.3(2)
C124 C125 H125 119.9
C126 C125 H125 119.9
C125 C126 C121 121.0(2)
C125 C126 H126 119.5
C121 C126 H126 119.5
C136 C131 C132 118.8(2)
C136 C131 P1 118.72(16)
C132 C131 P1 122.44(17)
C133 C132 C131 120.3(2)
C133 C132 H132 119.8
C131 C132 H132 119.8
C134 C133 C132 120.5(2)
C134 C133 H133 119.7
C132 C133 H133 119.7
C133 C134 C135 119.8(2)
C133 C134 H134 120.1
C135 C134 H134 120.1
C134 C135 C136 120.0(2)
C134 C135 H135 120.0
C136 C135 H135 120.0
C135 C136 C131 120.5(2)
C135 C136 H136 119.7
C131 C136 H136 119.7
C211 P2 C221 101.25(9)
C211 P2 C231 105.41(9)
C221 P2 C231 103.24(9)
C211 P2 Ru1 103.59(7)
C221 P2 Ru1 119.99(7)
C231 P2 Ru1 120.79(7)
C216 C211 C212 119.46(19)
C216 C211 P2 123.38(17)
C212 C211 P2 117.16(16)
C213 C212 C211 120.1(2)
C213 C212 H212 119.9
C211 C212 H212 119.9
C214 C213 C212 120.4(2)
C214 C213 H213 119.8
C212 C213 H213 119.8
C213 C214 C215 120.2(2)
C213 C214 H214 119.9
C215 C214 H214 119.9
C214 C215 C216 120.3(2)
C214 C215 H215 119.9
C216 C215 H215 119.9
C211 C216 C215 119.6(2)
C211 C216 H216 120.2
C215 C216 H216 120.2
C226 C221 C222 118.91(19)
C226 C221 P2 120.06(15)
C222 C221 P2 120.97(16)
C223 C222 C221 120.3(2)
C223 C222 H222 119.8
C221 C222 H222 119.8
C222 C223 C224 120.3(2)
C222 C223 H223 119.9
C224 C223 H223 119.9
C225 C224 C223 119.9(2)
C225 C224 H224 120.1
C223 C224 H224 120.1
C224 C225 C226 120.2(2)
C224 C225 H225 119.9
C226 C225 H225 119.9
C225 C226 C221 120.5(2)
C225 C226 H226 119.8
C221 C226 H226 119.8
C236 C231 C232 119.0(2)
C236 C231 P2 119.51(16)
C232 C231 P2 121.51(17)
C231 C232 C233 120.0(2)
C231 C232 H232 120.0
C233 C232 H232 120.0
C234 C233 C232 120.5(2)
C234 C233 H233 119.8
C232 C233 H233 119.8
C233 C234 C235 119.5(2)
C233 C234 H234 120.2
C235 C234 H234 120.2
C234 C235 C236 120.6(2)
C234 C235 H235 119.7
C236 C235 H235 119.7
C231 C236 C235 120.4(2)
C231 C236 H236 119.8
C235 C236 H236 119.8

loop_
_geom_bond_atom_site_label_1
_geom_bond_atom_site_label_2
_geom_bond_distance
Ru1 C1B 1.690(16)
Ru1 C1A 1.793(4)
Ru1 Si1 2.2992(6)
Ru1 P2 2.3572(5)
Ru1 P1 2.3944(5)
Ru1 Cl1A 2.4229(9)
Ru1 Cl1B 2.491(5)
C1A O1A 1.166(5)
O1B C1B 1.19(2)
Si1 O4 1.6321(15)
Si1 O1 1.6364(14)
Si1 O12 1.6414(15)
O1 Si2 1.6214(14)
Si2 O10 1.6196(15)
Si2 O2 1.6248(15)
Si2 C21 1.846(2)
C21 C22 1.535(3)
C21 H21A 0.9900
C21 H21B 0.9900
C22 C24 1.507(4)
C22 C23 1.527(3)
C22 H22A 1.0000
C23 H23A 0.9800
C23 H23B 0.9800
C23 H23C 0.9800
C24 H24A 0.9800
C24 H24B 0.9800
C24 H24C 0.9800
O2 Si3 1.6196(15)
Si3 O9 1.6166(15)
Si3 O3 1.6213(14)
Si3 C31 1.850(2)
C31 C32 1.535(3)
C31 H31A 0.9900
C31 H32B 0.9900
C32 C34 1.524(3)
C32 C33 1.527(3)
C32 H32A 1.0000
C33 H33A 0.9800
C33 H33B 0.9800
C33 H33C 0.9800
C34 H34A 0.9800
C34 H34B 0.9800
C34 H34C 0.9800
O3 Si4 1.6279(14)
Si4 O4 1.6088(15)
Si4 O11 1.6237(15)
Si4 C41 1.842(2)
C41 C42 1.547(3)
C41 H41A 0.9900
C41 H41B 0.9900
C42 C43 1.523(3)
C42 C44 1.526(3)
C42 H42A 1.0000
C43 H43A 0.9800
C43 H43B 0.9800
C43 H43C 0.9800
C44 H44A 0.9800
C44 H44B 0.9800
C44 H44C 0.9800
Si5 O8 1.6191(15)
Si5 O5 1.6266(14)
Si5 O12 1.6296(15)
Si5 C51 1.842(2)
C51 C52 1.534(3)
C51 H51A 0.9900
C51 H52B 0.9900
C52 C53 1.513(4)
C52 C54 1.525(3)
C52 H52A 1.0000
C53 H53A 0.9800
C53 H53B 0.9800
C53 H53C 0.9800
C54 H54A 0.9800
C54 H54B 0.9800
C54 H54C 0.9800
O5 Si6 1.6177(15)
Si6 O10 1.6136(15)
Si6 O6 1.6214(16)
Si6 C61 1.842(2)
C61 C62 1.541(3)
C61 H61A 0.9900
C61 H62B 0.9900
C62 C64 1.522(4)
C62 C63 1.528(3)
C62 H62A 1.0000
C63 H63A 0.9800
C63 H63B 0.9800
C63 H63C 0.9800
C64 H64A 0.9800
C64 H64B 0.9800
C64 H64C 0.9800
O6 Si7 1.6147(16)
Si7 O7 1.6184(15)
Si7 O9 1.6193(15)
Si7 C71 1.846(2)
C71 C72 1.538(3)
C71 H71A 0.9900
C71 H71B 0.9900
C72 C74 1.525(3)
C72 C73 1.528(3)
C72 H72A 1.0000
C73 H73A 0.9800
C73 H73B 0.9800
C73 H73C 0.9800
C74 H74A 0.9800
C74 H74B 0.9800
C74 H74C 0.9800
O7 Si8 1.6268(15)
Si8 O8 1.6122(16)
Si8 O11 1.6211(15)
Si8 C81 1.840(2)
C81 C82 1.541(3)
C81 H81A 0.9900
C81 H81B 0.9900
C82 C83B 1.457(12)
C82 C84A 1.508(4)
C82 C83A 1.554(4)
C82 C84B 1.572(11)
C82 H82A 1.0000
C82 H82B 1.0000
C83A H82B 1.2326
C83A H83A 0.9800
C83A H83B 0.9800
C83A H83C 0.9800
C84A H84A 0.9800
C84A H84B 0.9800
C84A H84C 0.9800
C83B H83D 0.9800
C83B H83E 0.9800
C83B H83F 0.9800
C84B H82A 1.2992
C84B H84D 0.9800
C84B H84E 0.9800
C84B H84F 0.9800
P1 C131 1.822(2)
P1 C111 1.833(2)
P1 C121 1.836(2)
C111 C116 1.393(3)
C111 C112 1.393(3)
C112 C113 1.394(3)
C112 H112 0.9500
C113 C114 1.373(3)
C113 H113 0.9500
C114 C115 1.383(3)
C114 H114 0.9500
C115 C116 1.391(3)
C115 H115 0.9500
C116 H116 0.9500
C121 C126 1.389(3)
C121 C122 1.390(3)
C122 C123 1.381(3)
C122 H122 0.9500
C123 C124 1.375(3)
C123 H123 0.9500
C124 C125 1.374(3)
C124 H124 0.9500
C125 C126 1.388(3)
C125 H125 0.9500
C126 H126 0.9500
C131 C136 1.393(3)
C131 C132 1.394(3)
C132 C133 1.387(3)
C132 H132 0.9500
C133 C134 1.377(3)
C133 H133 0.9500
C134 C135 1.388(3)
C134 H134 0.9500
C135 C136 1.389(3)
C135 H135 0.9500
C136 H136 0.9500
P2 C211 1.827(2)
P2 C221 1.832(2)
P2 C231 1.837(2)
C211 C216 1.392(3)
C211 C212 1.398(3)
C212 C213 1.385(3)
C212 H212 0.9500
C213 C214 1.374(4)
C213 H213 0.9500
C214 C215 1.382(4)
C214 H214 0.9500
C215 C216 1.398(3)
C215 H215 0.9500
C216 H216 0.9500
C221 C226 1.392(3)
C221 C222 1.400(3)
C222 C223 1.385(3)
C222 H222 0.9500
C223 C224 1.386(3)
C223 H223 0.9500
C224 C225 1.384(3)
C224 H224 0.9500
C225 C226 1.388(3)
C225 H225 0.9500
C226 H226 0.9500
C231 C236 1.385(3)
C231 C232 1.391(3)
C232 C233 1.394(3)
C232 H232 0.9500
C233 C234 1.374(3)
C233 H233 0.9500
C234 C235 1.376(3)
C234 H234 0.9500
C235 C236 1.386(3)
C235 H235 0.9500
C236 H236 0.9500

loop_
_geom_torsion_atom_site_label_1
_geom_torsion_atom_site_label_2
_geom_torsion_atom_site_label_3
_geom_torsion_atom_site_label_4
_geom_torsion
C1B Ru1 Si1 O4 -0.8(4)
C1A Ru1 Si1 O4 177.04(10)
P2 Ru1 Si1 O4 -90.78(6)
P1 Ru1 Si1 O4 84.18(6)
Cl1A Ru1 Si1 O4 -2.48(6)
Cl1B Ru1 Si1 O4 179.42(10)
C1B Ru1 Si1 O1 -119.6(4)
C1A Ru1 Si1 O1 58.24(10)
P2 Ru1 Si1 O1 150.42(6)
P1 Ru1 Si1 O1 -34.63(6)
Cl1A Ru1 Si1 O1 -121.29(6)
Cl1B Ru1 Si1 O1 60.61(10)
C1B Ru1 Si1 O12 119.0(4)
C1A Ru1 Si1 O12 -63.17(10)
P2 Ru1 Si1 O12 29.01(6)
P1 Ru1 Si1 O12 -156.04(6)
Cl1A Ru1 Si1 O12 117.30(6)
Cl1B Ru1 Si1 O12 -60.80(11)
O4 Si1 O1 Si2 54.2(2)
O12 Si1 O1 Si2 -58.8(2)
Ru1 Si1 O1 Si2 174.14(15)
Si1 O1 Si2 O10 52.1(2)
Si1 O1 Si2 O2 -66.76(19)
Si1 O1 Si2 C21 171.16(17)
O10 Si2 C21 C22 -19.6(2)
O1 Si2 C21 C22 -139.77(16)
O2 Si2 C21 C22 100.64(18)
Si2 C21 C22 C24 -69.6(3)
Si2 C21 C22 C23 165.81(18)
O10 Si2 O2 Si3 -50.9(2)
O1 Si2 O2 Si3 68.62(19)
C21 Si2 O2 Si3 -170.74(17)
Si2 O2 Si3 O9 52.0(2)
Si2 O2 Si3 O3 -67.0(2)
Si2 O2 Si3 C31 174.27(17)
O9 Si3 C31 C32 39.81(19)
O2 Si3 C31 C32 -80.91(18)
O3 Si3 C31 C32 159.20(16)
Si3 C31 C32 C34 55.0(2)
Si3 C31 C32 C33 179.40(15)
O9 Si3 O3 Si4 -54.5(2)
O2 Si3 O3 Si4 64.4(2)
C31 Si3 O3 Si4 -175.58(17)
Si3 O3 Si4 O4 -57.1(2)
Si3 O3 Si4 O11 61.6(2)
Si3 O3 Si4 C41 178.46(17)
O4 Si4 C41 C42 173.99(14)
O11 Si4 C41 C42 54.03(17)
O3 Si4 C41 C42 -64.70(17)
Si4 C41 C42 C43 -158.69(16)
Si4 C41 C42 C44 77.8(2)
O11 Si4 O4 Si1 -76.9(3)
O3 Si4 O4 Si1 41.8(3)
C41 Si4 O4 Si1 164.9(3)
O1 Si1 O4 Si4 -38.1(3)
O12 Si1 O4 Si4 74.5(3)
Ru1 Si1 O4 Si4 -159.9(3)
O8 Si5 C51 C52 -61.90(19)
O5 Si5 C51 C52 56.90(19)
O12 Si5 C51 C52 176.48(16)
Si5 C51 C52 C53 70.1(3)
Si5 C51 C52 C54 -167.16(17)
O8 Si5 O5 Si6 -58.74(19)
O12 Si5 O5 Si6 60.52(19)
C51 Si5 O5 Si6 179.35(17)
Si5 O5 Si6 O10 -53.15(19)
Si5 O5 Si6 O6 65.13(19)
Si5 O5 Si6 C61 -173.82(16)
O10 Si6 C61 C62 178.96(16)
O5 Si6 C61 C62 -61.50(19)
O6 Si6 C61 C62 59.19(19)
Si6 C61 C62 C64 -75.7(2)
Si6 C61 C62 C63 161.93(18)
O10 Si6 O6 Si7 49.6(2)
O5 Si6 O6 Si7 -68.9(2)
C61 Si6 O6 Si7 170.64(19)
Si6 O6 Si7 O7 69.7(2)
Si6 O6 Si7 O9 -50.4(2)
Si6 O6 Si7 C71 -169.05(19)
O6 Si7 C71 C72 82.70(17)
O7 Si7 C71 C72 -157.52(15)
O9 Si7 C71 C72 -36.82(18)
Si7 C71 C72 C74 168.90(15)
Si7 C71 C72 C73 -65.9(2)
O6 Si7 O7 Si8 -63.9(2)
O9 Si7 O7 Si8 55.5(2)
C71 Si7 O7 Si8 174.77(17)
Si7 O7 Si8 O8 54.6(2)
Si7 O7 Si8 O11 -63.9(2)
Si7 O7 Si8 C81 174.77(17)
O8 Si8 C81 C82 -159.74(16)
O11 Si8 C81 C82 -38.9(2)
O7 Si8 C81 C82 79.88(19)
Si8 C81 C82 C83B 163.7(9)
Si8 C81 C82 C84A -141.9(2)
Si8 C81 C82 C83A 95.8(2)
Si8 C81 C82 C84B -78.8(5)
O11 Si8 O8 Si5 72.6(3)
O7 Si8 O8 Si5 -45.1(3)
C81 Si8 O8 Si5 -164.8(3)
O5 Si5 O8 Si8 47.5(3)
O12 Si5 O8 Si8 -72.2(3)
C51 Si5 O8 Si8 166.5(3)
O2 Si3 O9 Si7 -62.6(2)
O3 Si3 O9 Si7 57.0(2)
C31 Si3 O9 Si7 175.9(2)
O6 Si7 O9 Si3 61.8(2)
O7 Si7 O9 Si3 -56.9(3)
C71 Si7 O9 Si3 -177.8(2)
O5 Si6 O10 Si2 58.6(3)
O6 Si6 O10 Si2 -60.5(3)
C61 Si6 O10 Si2 178.6(2)
O1 Si2 O10 Si6 -57.1(3)
O2 Si2 O10 Si6 61.1(3)
C21 Si2 O10 Si6 -176.9(3)
O8 Si8 O11 Si4 -41.44(19)
O7 Si8 O11 Si4 77.77(18)
C81 Si8 O11 Si4 -162.70(16)
O4 Si4 O11 Si8 41.14(19)
O3 Si4 O11 Si8 -76.54(18)
C41 Si4 O11 Si8 163.63(16)
O8 Si5 O12 Si1 39.89(19)
O5 Si5 O12 Si1 -78.32(18)
C51 Si5 O12 Si1 163.44(16)
O4 Si1 O12 Si5 -37.82(18)
O1 Si1 O12 Si5 75.95(18)
Ru1 Si1 O12 Si5 -159.21(14)
C1B Ru1 P1 C131 21.5(5)
C1A Ru1 P1 C131 -154.08(13)
Si1 Ru1 P1 C131 -67.86(8)
P2 Ru1 P1 C131 92.15(11)
Cl1A Ru1 P1 C131 35.23(8)
Cl1B Ru1 P1 C131 -167.29(18)
C1B Ru1 P1 C111 150.8(5)
C1A Ru1 P1 C111 -24.75(13)
Si1 Ru1 P1 C111 61.47(9)
P2 Ru1 P1 C111 -138.52(10)
Cl1A Ru1 P1 C111 164.56(9)
Cl1B Ru1 P1 C111 -37.96(18)
C1B Ru1 P1 C121 -93.5(5)
C1A Ru1 P1 C121 90.91(12)
Si1 Ru1 P1 C121 177.13(7)
P2 Ru1 P1 C121 -22.86(11)
Cl1A Ru1 P1 C121 -79.78(8)
Cl1B Ru1 P1 C121 77.70(18)
C131 P1 C111 C116 176.84(18)
C121 P1 C111 C116 -75.68(19)
Ru1 P1 C111 C116 42.3(2)
C131 P1 C111 C112 -9.1(2)
C121 P1 C111 C112 98.40(19)
Ru1 P1 C111 C112 -143.62(15)
C116 C111 C112 C113 -1.2(3)
P1 C111 C112 C113 -175.28(17)
C111 C112 C113 C114 -0.2(3)
C112 C113 C114 C115 1.4(4)
C113 C114 C115 C116 -1.2(4)
C114 C115 C116 C111 -0.2(4)
C112 C111 C116 C115 1.4(3)
P1 C111 C116 C115 175.60(17)
C131 P1 C121 C126 91.9(2)
C111 P1 C121 C126 -14.4(2)
Ru1 P1 C121 C126 -145.20(19)
C131 P1 C121 C122 -88.31(19)
C111 P1 C121 C122 165.34(18)
Ru1 P1 C121 C122 34.55(19)
C126 C121 C122 C123 -0.8(3)
P1 C121 C122 C123 179.42(19)
C121 C122 C123 C124 0.9(4)
C122 C123 C124 C125 -0.2(4)
C123 C124 C125 C126 -0.4(4)
C124 C125 C126 C121 0.5(4)
C122 C121 C126 C125 0.2(4)
P1 C121 C126 C125 179.9(2)
C111 P1 C131 C136 -72.76(18)
C121 P1 C131 C136 -177.70(16)
Ru1 P1 C131 C136 66.38(17)
C111 P1 C131 C132 107.73(19)
C121 P1 C131 C132 2.8(2)
Ru1 P1 C131 C132 -113.12(17)
C136 C131 C132 C133 0.1(3)
P1 C131 C132 C133 179.64(18)
C131 C132 C133 C134 -0.4(4)
C132 C133 C134 C135 0.5(4)
C133 C134 C135 C136 -0.3(3)
C134 C135 C136 C131 0.0(3)
C132 C131 C136 C135 0.1(3)
P1 C131 C136 C135 -179.44(16)
C1B Ru1 P2 C211 72.1(5)
C1A Ru1 P2 C211 -111.84(12)
Si1 Ru1 P2 C211 162.19(7)
P1 Ru1 P2 C211 2.04(12)
Cl1A Ru1 P2 C211 58.71(8)
Cl1B Ru1 P2 C211 -99.13(18)
C1B Ru1 P2 C221 -176.1(5)
C1A Ru1 P2 C221 -0.04(13)
Si1 Ru1 P2 C221 -86.01(8)
P1 Ru1 P2 C221 113.83(10)
Cl1A Ru1 P2 C221 170.51(8)
Cl1B Ru1 P2 C221 12.66(18)
C1B Ru1 P2 C231 -45.5(5)
C1A Ru1 P2 C231 130.63(13)
Si1 Ru1 P2 C231 44.66(8)
P1 Ru1 P2 C231 -115.50(10)
Cl1A Ru1 P2 C231 -58.82(8)
Cl1B Ru1 P2 C231 143.33(18)
C221 P2 C211 C216 111.67(19)
C231 P2 C211 C216 4.4(2)
Ru1 P2 C211 C216 -123.41(17)
C221 P2 C211 C212 -69.18(18)
C231 P2 C211 C212 -176.45(17)
Ru1 P2 C211 C212 55.74(17)
C216 C211 C212 C213 -0.7(3)
P2 C211 C212 C213 -179.87(18)
C211 C212 C213 C214 0.0(4)
C212 C213 C214 C215 0.7(4)
C213 C214 C215 C216 -0.6(4)
C212 C211 C216 C215 0.8(3)
P2 C211 C216 C215 179.89(17)
C214 C215 C216 C211 -0.1(3)
C211 P2 C221 C226 159.21(17)
C231 P2 C221 C226 -91.82(18)
Ru1 P2 C221 C226 46.17(19)
C211 P2 C221 C222 -23.7(2)
C231 P2 C221 C222 85.27(19)
Ru1 P2 C221 C222 -136.74(15)
C226 C221 C222 C223 0.0(3)
P2 C221 C222 C223 -177.08(17)
C221 C222 C223 C224 0.1(3)
C222 C223 C224 C225 -0.3(4)
C223 C224 C225 C226 0.4(4)
C224 C225 C226 C221 -0.3(3)
C222 C221 C226 C225 0.0(3)
P2 C221 C226 C225 177.19(17)
C211 P2 C231 C236 -92.31(18)
C221 P2 C231 C236 161.87(17)
Ru1 P2 C231 C236 24.3(2)
C211 P2 C231 C232 87.56(18)
C221 P2 C231 C232 -18.26(19)
Ru1 P2 C231 C232 -155.82(14)
C236 C231 C232 C233 -0.2(3)
P2 C231 C232 C233 179.97(17)
C231 C232 C233 C234 -0.2(3)
C232 C233 C234 C235 0.4(4)
C233 C234 C235 C236 -0.3(4)
C232 C231 C236 C235 0.3(3)
P2 C231 C236 C235 -179.86(19)
C234 C235 C236 C231 0.0(4)
